data_7111357
loop_
_publ_author_name
'Hara, Kenji'
'Hasegawa, Masashi'
'Kuwatani, Yoshiyuki'
'Enozawa, Hideo'
'Iyoda, Masahiko'

_publ_section_title
;
 Mono- and bis(tetrathiafulvaleno)hexadehydro[12]annulenesElectronic
 supplementary information (ESI) available: cyclic voltammograms of the
 annulenes 1 and 2. See http://www.rsc.org/suppdata/cc/b4/b407200f/
;
_journal_issue 18
_journal_name_full 'Chemical Communications'
_journal_page_first 2042
_journal_page_last 2043
_journal_paper_doi 10.1039/b407200f
_journal_year 2004
_chemical_formula_moiety 'C26 H14 S6 '
_chemical_formula_sum 'C26 H14 S6'
_chemical_formula_weight 518.76
_space_group_IT_number 14
_symmetry_cell_setting monoclinic
_symmetry_Int_Tables_number 14
_symmetry_space_group_name_Hall '-P 2yn'
_symmetry_space_group_name_H-M 'P 1 21/n 1'
_cell_angle_alpha 90
_cell_angle_beta 94.64(1)
_cell_angle_gamma 90
_cell_formula_units_Z 4
_cell_length_a 14.262(2)
_cell_length_b 7.965(4)
_cell_length_c 20.160(3)
_cell_measurement_reflns_used 25
_cell_measurement_temperature 296.2
_cell_measurement_theta_max 15.0
_cell_measurement_theta_min 14.6
_cell_volume 2282.6(12)
_computing_cell_refinement 'MSC/AFC Diffractometer Control'
_computing_data_collection 'MSC/AFC Diffractometer Control'
_computing_data_reduction 'teXsan Ver. 1.11'
_computing_publication_material 'teXsan Ver. 1.11'
_computing_structure_refinement 'teXsan Ver. 1.10'
_computing_structure_solution SIR92
_diffrn_measured_fraction_theta_full 0.9988
_diffrn_measured_fraction_theta_max 0.9988
_diffrn_measurement_device_type 'Rigaku AFC7R'
_diffrn_measurement_method \w-2\q
_diffrn_radiation_type 'Mo K\a'
_diffrn_radiation_wavelength 0.7107
_diffrn_reflns_av_R_equivalents 0.023
_diffrn_reflns_limit_h_max 18
_diffrn_reflns_limit_h_min 0
_diffrn_reflns_limit_k_max 10
_diffrn_reflns_limit_k_min 0
_diffrn_reflns_limit_l_max 26
_diffrn_reflns_limit_l_min -26
_diffrn_reflns_number 5854
_diffrn_reflns_theta_full 27.49
_diffrn_reflns_theta_max 27.49
_diffrn_standards_decay_% 0.29
_diffrn_standards_interval_count 150
_diffrn_standards_number 3
_exptl_absorpt_coefficient_mu 0.613
_exptl_absorpt_correction_T_max 0.999
_exptl_absorpt_correction_T_min 0.961
_exptl_absorpt_correction_type psi-scan
_exptl_absorpt_process_details '(North, Phillips & Mathews, 1968)'
_exptl_crystal_colour purple
_exptl_crystal_density_diffrn 1.509
_exptl_crystal_density_method 'not measured'
_exptl_crystal_description prismatic
_exptl_crystal_size_max 0.300
_exptl_crystal_size_mid 0.200
_exptl_crystal_size_min 0.100
_refine_diff_density_max 0.33
_refine_diff_density_min -0.29
_refine_ls_extinction_method none
_refine_ls_goodness_of_fit_ref 1.126
_refine_ls_hydrogen_treatment noref
_refine_ls_number_parameters 289
_refine_ls_number_reflns 3009
_refine_ls_R_factor_gt 0.0377
_refine_ls_shift/su_max 0.0013
_refine_ls_structure_factor_coef F
_refine_ls_weighting_details 'w = 1/[\s^2^(Fo) + 0.00063|Fo|^2^]'
_refine_ls_weighting_scheme calc
_refine_ls_wR_factor_ref 0.0487
_reflns_number_gt 3009
_reflns_number_total 5252
_reflns_threshold_expression F^2^>3.0\s(F^2^)
_cod_data_source_file b407200fsup1.cif
_cod_data_source_block 1TTF2Ph-Annulene
_cod_original_cell_volume 2282(1)
_cod_original_formula_sum 'C26 H14 S6 '
_cod_database_code 7111357

loop_
_symmetry_equiv_pos_as_xyz
x,y,z
1/2-x,1/2+y,1/2-z
-x,-y,-z
1/2+x,1/2-y,1/2+z

loop_
_atom_site_label
_atom_site_type_symbol
_atom_site_fract_x
_atom_site_fract_y
_atom_site_fract_z
_atom_site_U_iso_or_equiv
_atom_site_adp_type
_atom_site_occupancy
_atom_site_calc_flag
S(1) S -0.25811(6) 0.4091(1) 1.04614(5) 0.0247(2) Uani 1.00 d
S(2) S -0.17516(6) 0.5534(1) 1.17241(4) 0.0245(2) Uani 1.00 d
S(3) S -0.44819(6) 0.6409(1) 1.06028(5) 0.0295(3) Uani 1.00 d
S(4) S -0.36221(6) 0.7695(1) 1.18774(4) 0.0243(2) Uani 1.00 d
S(5) S -0.59060(7) 0.9158(2) 1.04188(5) 0.0365(3) Uani 1.00 d
S(6) S -0.49126(6) 1.0669(1) 1.18979(5) 0.0290(2) Uani 1.00 d
C(1) C -0.0969(2) 0.4651(4) 1.1191(2) 0.0225(9) Uani 1.00 d
C(2) C 0.0003(2) 0.4618(5) 1.1385(2) 0.0250(9) Uani 1.00 d
C(3) C 0.0830(2) 0.4616(5) 1.1517(2) 0.0264(9) Uani 1.00 d
C(4) C 0.1839(2) 0.4674(5) 1.1653(2) 0.0239(9) Uani 1.00 d
C(5) C 0.2257(3) 0.5587(5) 1.2186(2) 0.0302(10) Uani 1.00 d
C(6) C 0.3228(3) 0.5650(5) 1.2295(2) 0.032(1) Uani 1.00 d
C(7) C 0.3786(2) 0.4806(5) 1.1871(2) 0.035(1) Uani 1.00 d
C(8) C 0.3385(2) 0.3889(5) 1.1341(2) 0.0269(9) Uani 1.00 d
C(9) C 0.2411(2) 0.3794(4) 1.1223(2) 0.0239(9) Uani 1.00 d
C(10) C 0.1987(2) 0.2876(4) 1.0661(2) 0.0246(9) Uani 1.00 d
C(11) C 0.1638(2) 0.2170(4) 1.0178(2) 0.0244(9) Uani 1.00 d
C(12) C 0.1245(2) 0.1357(4) 0.9583(2) 0.0232(9) Uani 1.00 d
C(13) C 0.1821(2) 0.0464(5) 0.9186(2) 0.0253(9) Uani 1.00 d
C(14) C 0.1451(3) -0.0312(5) 0.8605(2) 0.0281(10) Uani 1.00 d
C(15) C 0.0498(3) -0.0192(5) 0.8421(2) 0.0289(10) Uani 1.00 d
C(16) C -0.0086(2) 0.0710(5) 0.8801(2) 0.0285(10) Uani 1.00 d
C(17) C 0.0275(2) 0.1493(4) 0.9388(2) 0.0228(9) Uani 1.00 d
C(18) C -0.0332(2) 0.2398(5) 0.9797(2) 0.0253(9) Uani 1.00 d
C(19) C -0.0817(2) 0.3139(5) 1.0149(2) 0.0243(9) Uani 1.00 d
C(20) C -0.1351(2) 0.3998(4) 1.0608(2) 0.0217(9) Uani 1.00 d
C(21) C -0.2716(2) 0.5480(5) 1.1121(2) 0.0226(9) Uani 1.00 d
C(22) C -0.3496(2) 0.6403(4) 1.1187(2) 0.0223(9) Uani 1.00 d
C(23) C -0.4958(2) 0.8270(5) 1.0908(2) 0.0254(9) Uani 1.00 d
C(24) C -0.4562(2) 0.8868(4) 1.1486(2) 0.0235(9) Uani 1.00 d
C(25) C -0.6881(3) 0.8723(5) 1.0914(2) 0.037(1) Uani 1.00 d
C(26) C -0.4051(3) 1.2142(5) 1.1658(2) 0.045(1) Uani 1.00 d
H(1) H 0.1861 0.6169 1.2480 0.0359 Uiso 1.00 calc
H(2) H 0.3516 0.6273 1.2670 0.0393 Uiso 1.00 calc
H(3) H 0.4463 0.4869 1.1943 0.0421 Uiso 1.00 calc
H(4) H 0.3780 0.3315 1.1047 0.0318 Uiso 1.00 calc
H(5) H 0.2486 0.0375 0.9319 0.0306 Uiso 1.00 calc
H(6) H 0.1859 -0.0926 0.8333 0.0333 Uiso 1.00 calc
H(7) H 0.0237 -0.0751 0.8019 0.0359 Uiso 1.00 calc
H(8) H -0.0748 0.0806 0.8664 0.0347 Uiso 1.00 calc
H(9) H -0.6946 0.7540 1.0975 0.0434 Uiso 1.00 calc
H(10) H -0.7452 0.9148 1.0699 0.0434 Uiso 1.00 calc
H(11) H -0.6777 0.9239 1.1341 0.0434 Uiso 1.00 calc
H(12) H -0.4158 1.3217 1.1855 0.0538 Uiso 1.00 calc
H(13) H -0.4095 1.2268 1.1188 0.0538 Uiso 1.00 calc
H(14) H -0.3437 1.1773 1.1807 0.0538 Uiso 1.00 calc

loop_
_atom_site_aniso_label
_atom_site_aniso_U_11
_atom_site_aniso_U_22
_atom_site_aniso_U_33
_atom_site_aniso_U_12
_atom_site_aniso_U_13
_atom_site_aniso_U_23
S(1) 0.0208(4) 0.0247(5) 0.0288(5) 0.0022(4) 0.0035(3) -0.0045(4)
S(2) 0.0214(4) 0.0297(5) 0.0225(4) 0.0069(4) 0.0029(3) -0.0003(4)
S(3) 0.0238(5) 0.0343(5) 0.0297(5) 0.0026(4) -0.0027(4) -0.0070(4)
S(4) 0.0223(4) 0.0288(5) 0.0219(4) 0.0079(4) 0.0008(3) -0.0019(4)
S(5) 0.0225(4) 0.0515(7) 0.0347(6) 0.0048(5) -0.0028(4) 0.0150(5)
S(6) 0.0246(4) 0.0283(5) 0.0354(5) 0.0069(4) 0.0094(4) -0.0001(4)
C(1) 0.021(2) 0.021(2) 0.027(2) 0.004(1) 0.007(1) 0.002(1)
C(2) 0.026(2) 0.025(2) 0.025(2) 0.006(2) 0.007(1) 0.002(2)
C(3) 0.027(2) 0.028(2) 0.025(2) 0.007(2) 0.005(1) 0.000(2)
C(4) 0.020(2) 0.026(2) 0.026(2) 0.003(1) 0.001(1) 0.006(2)
C(5) 0.032(2) 0.031(2) 0.028(2) 0.006(2) 0.002(2) -0.005(2)
C(6) 0.031(2) 0.035(2) 0.030(2) -0.001(2) -0.007(2) -0.006(2)
C(7) 0.021(2) 0.044(3) 0.040(2) 0.006(2) -0.006(2) -0.004(2)
C(8) 0.021(2) 0.031(2) 0.029(2) 0.006(2) 0.002(1) -0.003(2)
C(9) 0.025(2) 0.022(2) 0.024(2) 0.001(1) -0.003(1) 0.001(1)
C(10) 0.026(2) 0.021(2) 0.027(2) 0.005(2) 0.000(1) 0.002(1)
C(11) 0.026(2) 0.021(2) 0.027(2) 0.004(1) 0.005(1) 0.002(2)
C(12) 0.029(2) 0.020(2) 0.020(2) 0.001(2) 0.001(1) 0.000(1)
C(13) 0.026(2) 0.024(2) 0.027(2) 0.003(2) 0.005(1) 0.001(2)
C(14) 0.033(2) 0.027(2) 0.025(2) 0.002(2) 0.006(2) -0.004(2)
C(15) 0.032(2) 0.030(2) 0.024(2) 0.003(2) 0.001(2) -0.005(2)
C(16) 0.026(2) 0.028(2) 0.030(2) 0.003(2) -0.003(1) -0.002(2)
C(17) 0.024(2) 0.020(2) 0.025(2) 0.002(1) 0.006(1) 0.001(1)
C(18) 0.028(2) 0.023(2) 0.025(2) 0.001(2) 0.000(1) 0.001(2)
C(19) 0.022(2) 0.021(2) 0.030(2) 0.001(1) 0.005(1) 0.004(2)
C(20) 0.021(2) 0.017(2) 0.028(2) 0.001(1) 0.007(1) 0.003(1)
C(21) 0.022(2) 0.023(2) 0.023(2) 0.000(1) 0.004(1) 0.001(1)
C(22) 0.020(2) 0.023(2) 0.024(2) 0.001(1) 0.001(1) -0.001(1)
C(23) 0.021(2) 0.029(2) 0.026(2) 0.007(2) 0.003(1) 0.004(2)
C(24) 0.016(2) 0.026(2) 0.029(2) 0.005(1) 0.005(1) 0.003(2)
C(25) 0.022(2) 0.041(2) 0.047(3) 0.006(2) 0.001(2) 0.006(2)
C(26) 0.043(2) 0.030(2) 0.064(3) -0.002(2) 0.019(2) 0.008(2)

loop_
_atom_type_symbol
_atom_type_description
_atom_type_scat_dispersion_real
_atom_type_scat_dispersion_imag
_atom_type_scat_source
C C 0.003 0.002
;International Tables for Crystallography
(1992, Vol. C, Tables 4.2.6.8 and 6.1.1.1)
;
H H 0.000 0.000
;International Tables for Crystallography
(1992, Vol. C, Table 6.1.1.2)
;
S S 0.125 0.123
;International Tables for Crystallography
(1992, Vol. C, Tables 4.2.6.8 and 6.1.1.1)
;

loop_
_geom_angle_atom_site_label_1
_geom_angle_atom_site_label_2
_geom_angle_atom_site_label_3
_geom_angle
_geom_angle_site_symmetry_1
_geom_angle_site_symmetry_2
_geom_angle_site_symmetry_3
_geom_angle_publ_flag
C(1) S(1) C(3) 101.8(2) . . 0_555 yes
C(2) S(2) C(4) 100.4(2) . . 0_555 yes
C(3) S(3) C(5) 94.5(2) . . 0_555 yes
C(4) S(4) C(5) 94.5(2) . . 0_555 yes
C(6) S(5) C(7) 93.9(2) . . 0_555 yes
C(6) S(6) C(8) 93.8(2) . . 0_555 yes
S(1) C(1) H(1) 110.0 . . 0_555 no
S(1) C(1) H(2) 109.9 . . 0_555 no
S(1) C(1) H(3) 110.1 . . 0_555 no
H(1) C(1) H(2) 108.8 . . 0_555 no
H(1) C(1) H(3) 109.1 . . 0_555 no
H(2) C(1) H(3) 109.0 . . 0_555 no
S(2) C(2) H(4) 109.8 . . 0_555 no
S(2) C(2) H(5) 109.7 . . 0_555 no
S(2) C(2) H(6) 110.5 . . 0_555 no
H(4) C(2) H(5) 108.2 . . 0_555 no
H(4) C(2) H(6) 109.4 . . 0_555 no
H(5) C(2) H(6) 109.4 . . 0_555 no
S(1) C(3) S(3) 116.3(2) . . 0_555 yes
S(1) C(3) C(4) 126.6(3) . . 0_555 yes
S(3) C(3) C(4) 117.1(3) . . 0_555 yes
S(2) C(4) S(4) 117.2(2) . . 0_555 yes
S(2) C(4) C(3) 126.0(3) . . 0_555 yes
S(4) C(4) C(3) 116.8(3) . . 0_555 yes
S(3) C(5) S(4) 113.7(2) . . 0_555 yes
S(3) C(5) C(6) 123.8(3) . . 0_555 yes
S(4) C(5) C(6) 122.5(3) . . 0_555 yes
S(5) C(6) S(6) 114.3(2) . . 0_555 yes
S(5) C(6) C(5) 124.2(3) . . 0_555 yes
S(6) C(6) C(5) 121.5(3) . . 0_555 yes
S(5) C(7) C(8) 117.0(3) . . 0_555 yes
S(5) C(7) C(9) 119.4(3) . . 0_555 yes
C(8) C(7) C(9) 123.4(3) . . 0_555 yes
S(6) C(8) C(7) 116.9(3) . . 0_555 yes
S(6) C(8) C(10) 119.7(3) . . 0_555 yes
C(7) C(8) C(10) 123.3(3) . . 0_555 yes
C(7) C(9) C(11) 176.0(4) . 3_567 0_555 yes
C(8) C(10) C(26) 176.7(4) . 3_567 0_555 yes
C(9) C(11) C(12) 178.3(4) 3_567 . 0_555 yes
C(11) C(12) C(13) 120.8(3) . . 0_555 yes
C(11) C(12) C(17) 120.1(3) . . 0_555 yes
C(13) C(12) C(17) 119.1(3) . . 0_555 yes
C(12) C(13) C(14) 120.4(3) . . 0_555 yes
C(12) C(13) H(7) 119.4 . . 0_555 no
C(14) C(13) H(7) 120.2 . . 0_555 no
C(13) C(14) C(15) 120.8(3) . . 0_555 yes
C(13) C(14) H(8) 119.5 . . 0_555 no
C(15) C(14) H(8) 119.7 . . 0_555 no
C(14) C(15) C(16) 119.5(3) . . 0_555 yes
C(14) C(15) H(9) 120.3 . . 0_555 no
C(16) C(15) H(9) 120.2 . . 0_555 no
C(15) C(16) C(17) 120.7(3) . . 0_555 yes
C(15) C(16) H(10) 119.8 . . 0_555 no
C(17) C(16) H(10) 119.5 . . 0_555 no
C(12) C(17) C(16) 119.4(3) . . 0_555 yes
C(12) C(17) C(18) 120.4(3) . . 0_555 yes
C(16) C(17) C(18) 120.1(3) . . 0_555 yes
C(17) C(18) C(19) 177.7(4) . . 0_555 yes
C(18) C(19) C(20) 177.3(4) . . 0_555 yes
C(19) C(20) C(21) 120.8(3) . . 0_555 yes
C(19) C(20) C(25) 120.3(3) . . 0_555 yes
C(21) C(20) C(25) 118.8(3) . . 0_555 yes
C(20) C(21) C(22) 120.5(3) . . 0_555 yes
C(20) C(21) H(11) 119.5 . . 0_555 no
C(22) C(21) H(11) 120.0 . . 0_555 no
C(21) C(22) C(23) 120.7(3) . . 0_555 yes
C(21) C(22) H(12) 119.6 . . 0_555 no
C(23) C(22) H(12) 119.7 . . 0_555 no
C(22) C(23) C(24) 120.0(3) . . 0_555 yes
C(22) C(23) H(13) 120.2 . . 0_555 no
C(24) C(23) H(13) 119.8 . . 0_555 no
C(23) C(24) C(25) 120.1(3) . . 0_555 yes
C(23) C(24) H(14) 121.0 . . 0_555 no
C(25) C(24) H(14) 118.9 . . 0_555 no
C(20) C(25) C(24) 119.9(3) . . 0_555 yes
C(20) C(25) C(26) 118.7(3) . . 0_555 yes
C(24) C(25) C(26) 121.4(3) . . 0_555 yes
C(10) C(26) C(25) 177.3(4) 3_567 . 0_555 yes

loop_
_geom_contact_atom_site_label_1
_geom_contact_atom_site_label_2
_geom_contact_distance
_geom_contact_site_symmetry_2
S(17) S(21) 3.507(1) 2_447
S(18) C(19) 3.462(4) 3_567
S(18) C(18) 3.553(4) 3_567
S(18) C(30) 3.600(4) 3_467
S(19) S(19) 3.543(2) 3_467
S(20) S(20) 3.469(2) 3_477
S(21) C(32) 3.575(4) 2_457
C(11) C(32) 3.424(5) 3_567
C(11) C(12) 3.506(5) 3_557
C(11) C(17) 3.531(5) 3_557
C(11) C(26) 3.587(5) 3_567
C(12) C(28) 3.458(5) 3_567
C(12) C(32) 3.476(5) 3_567
C(12) C(12) 3.560(7) 3_557
C(15) C(27) 3.346(5) 3_557
C(15) C(31) 3.545(5) 3_557
C(15) C(28) 3.554(5) 3_557
C(16) C(31) 3.521(5) 3_557
C(16) C(33) 3.546(5) 3_567
C(16) C(29) 3.576(5) 3_567
C(17) C(28) 3.549(5) 3_567
C(18) C(27) 3.448(5) 3_567
C(33) C(34) 3.493(5) 1_545
